data_7717353
loop_
_publ_author_name
'Payong, Jae Elise L.'
'L&#xe9;onard, Nadia G'
'Anderson-Sanchez, Lauren M'
'Ziller, Joseph W.'
'Yang, Jenny Y.'

_publ_section_title
;
 Synthesis and anion binding properties of (thio)urea functionalized
 Ni(II)-salen complexes.
;
_journal_name_full 'Dalton transactions (Cambridge, England : 2003)'
_journal_paper_doi 10.1039/d4dt02683g
_journal_year 2024
_chemical_formula_sum 'C92 H120 Cl N13 Ni2 O11'
_chemical_formula_weight 1736.87
_space_group_crystal_system triclinic
_space_group_IT_number 2
_space_group_name_Hall '-P 1'
_space_group_name_H-M_alt 'P -1'
_atom_sites_solution_hydrogens mixed
_atom_sites_solution_primary direct
_atom_sites_solution_secondary difmap
_audit_creation_method SHELXL-2014/7
_audit_update_record
;
2024-08-24 deposited with the CCDC.	2024-10-25 downloaded from the CCDC.
;
_cell_angle_alpha 97.4909(14)
_cell_angle_beta 100.7164(14)
_cell_angle_gamma 104.6492(14)
_cell_formula_units_Z 2
_cell_length_a 11.4188(9)
_cell_length_b 15.6518(13)
_cell_length_c 25.611(2)
_cell_measurement_reflns_used 9831
_cell_measurement_temperature 93(2)
_cell_measurement_theta_max 26.22
_cell_measurement_theta_min 2.23
_cell_volume 4274.9(6)
_computing_cell_refinement 'Bruker SAINT 8.34a, 2013'
_computing_data_collection 'Bruker APEX2 2014.11-0, 2014'
_computing_data_reduction 'Bruker SAINT 8.34a, 2013'
_computing_molecular_graphics 'Bruker SHELXTL'
_computing_publication_material 'Bruker SHELXTL'
_computing_structure_refinement 'SHELXL-2014/7 (Sheldrick, 2014)'
_computing_structure_solution 'Bruker SHELXTL 2014/4'
_diffrn_ambient_temperature 93(2)
_diffrn_measured_fraction_theta_full 1.000
_diffrn_measured_fraction_theta_max 0.997
_diffrn_measurement_device_type 'Bruker SMART APEX II CCD'
_diffrn_measurement_method '\f and \w scans'
_diffrn_radiation_type MoK\a
_diffrn_radiation_wavelength 0.71073
_diffrn_reflns_av_unetI/netI 0.0413
_diffrn_reflns_Laue_measured_fraction_full 1.000
_diffrn_reflns_Laue_measured_fraction_max 0.997
_diffrn_reflns_limit_h_max 13
_diffrn_reflns_limit_h_min -14
_diffrn_reflns_limit_k_max 19
_diffrn_reflns_limit_k_min -19
_diffrn_reflns_limit_l_max 32
_diffrn_reflns_limit_l_min 0
_diffrn_reflns_number 17549
_diffrn_reflns_point_group_measured_fraction_full 1.000
_diffrn_reflns_point_group_measured_fraction_max 0.997
_diffrn_reflns_theta_full 25.242
_diffrn_reflns_theta_max 26.419
_diffrn_reflns_theta_min 1.460
_diffrn_source 'fine-focus sealed tube'
_exptl_absorpt_coefficient_mu 0.541
_exptl_absorpt_correction_T_max 0.7454
_exptl_absorpt_correction_T_min 0.6744
_exptl_absorpt_correction_type multi-scan
_exptl_absorpt_process_details 'Bruker TWINABS 2012/1'
_exptl_crystal_colour orange
_exptl_crystal_density_diffrn 1.349
_exptl_crystal_density_meas ?
_exptl_crystal_density_method not_measured
_exptl_crystal_description plate
_exptl_crystal_F_000 1848
_exptl_crystal_recrystallization_method 'Re-crystallisation from solvent: THF'
_exptl_crystal_size_max 0.265
_exptl_crystal_size_mid 0.236
_exptl_crystal_size_min 0.172
_refine_diff_density_max 2.139
_refine_diff_density_min -1.628
_refine_diff_density_rms 0.092
_refine_ls_extinction_method none
_refine_ls_goodness_of_fit_ref 1.063
_refine_ls_hydrogen_treatment mixed
_refine_ls_matrix_type full
_refine_ls_number_parameters 1132
_refine_ls_number_reflns 17549
_refine_ls_number_restraints 90
_refine_ls_restrained_S_all 1.079
_refine_ls_R_factor_all 0.0616
_refine_ls_R_factor_gt 0.0519
_refine_ls_shift/su_max 0.001
_refine_ls_shift/su_mean 0.000
_refine_ls_structure_factor_coef Fsqd
_refine_ls_weighting_details 'w=1/[\s^2^(Fo^2^)+(0.0656P)^2^+7.1545P] where P=(Fo^2^+2Fc^2^)/3'
_refine_ls_weighting_scheme calc
_refine_ls_wR_factor_gt 0.1310
_refine_ls_wR_factor_ref 0.1368
_reflns_Friedel_coverage 0.000
_reflns_number_gt 15615
_reflns_number_total 17549
_reflns_threshold_expression 'I > 2\s(I)'
_cod_data_source_file d4dt02683g2.cif
_cod_data_source_block jyy284
_cod_depositor_comments
;
The following automatic conversions were performed:

data item '_exptl_crystal_density_meas' value 'not_measured' was
changed to '?' -- the value is perceived as not measured.

Automatic conversion script
Id: cif_fix_values 8170 2020-07-09 18:12:32Z antanas 
;
_cod_database_code 7717353
_shelx_shelxl_version_number 2014/7
_shelx_space_group_comment
; 
The symmetry employed for this shelxl refinement is uniquely defined 
by the following loop, which should always be used as a source of 
symmetry information in preference to the above space-group names. 
They are only intended as comments. 
;
_shelx_estimated_absorpt_t_min 0.870
_shelx_estimated_absorpt_t_max 0.913
_exptl_absorpt_special_details
; 
HKLF 5 dataset constructed from all observations involving domain 1 
33208 Corrected reflections written to file twin5.hkl 
Reflections merged according to point-group -1 
Single reflections that also occur in composites omitted 
Minimum and maximum apparent transmission:  0.6744  0.7454 (ratio 0.9047) 
Additional spherical absorption correction applied with mu*r =  0.2000 
;

loop_
_space_group_symop_operation_xyz
'x, y, z'
'-x, -y, -z'

loop_
_atom_site_label
_atom_site_type_symbol
_atom_site_fract_x
_atom_site_fract_y
_atom_site_fract_z
_atom_site_U_iso_or_equiv
_atom_site_adp_type
_atom_site_occupancy
_atom_site_site_symmetry_order
_atom_site_calc_flag
_atom_site_refinement_flags_posn
_atom_site_refinement_flags_adp
_atom_site_refinement_flags_occupancy
_atom_site_disorder_assembly
_atom_site_disorder_group
Ni1 Ni 0.37298(4) 1.56996(3) 0.13888(2) 0.01430(11) Uani 1 1 d . . . . .
O1 O 0.4003(2) 1.57257(16) 0.21246(9) 0.0144(5) Uani 1 1 d . . . . .
O2 O 0.3733(2) 1.45174(16) 0.13291(10) 0.0154(5) Uani 1 1 d . . . . .
O3 O 0.4975(2) 1.54639(18) 0.40019(10) 0.0218(6) Uani 1 1 d . . . . .
O4 O 0.5115(3) 1.19205(19) 0.15238(11) 0.0243(6) Uani 1 1 d . . . . .
N1 N 0.3871(3) 1.6921(2) 0.14577(13) 0.0176(6) Uani 1 1 d . . . . .
N2 N 0.3304(3) 1.5619(2) 0.06421(12) 0.0161(6) Uani 1 1 d . . . . .
N3 N 0.4203(3) 1.5375(2) 0.30987(13) 0.0158(6) Uani 1 1 d . . . . .
H3 H 0.377(4) 1.511(3) 0.2855(19) 0.019 Uiso 1 1 d . U . . .
N4 N 0.3462(3) 1.4209(2) 0.35048(12) 0.0178(6) Uani 1 1 d . . . . .
H4 H 0.297(4) 1.396(3) 0.3168(18) 0.021 Uiso 1 1 d . U . . .
N5 N 0.4107(3) 1.3010(2) 0.15033(13) 0.0171(6) Uani 1 1 d . . . . .
H5 H 0.372(4) 1.332(3) 0.1681(18) 0.021 Uiso 1 1 d . U . . .
N6 N 0.3914(3) 1.2108(2) 0.21333(13) 0.0201(7) Uani 1 1 d . . . . .
H6 H 0.328(4) 1.239(3) 0.2194(18) 0.024 Uiso 1 1 d . U . . .
C1 C 0.4403(3) 1.6441(2) 0.25077(15) 0.0146(7) Uani 1 1 d . . . . .
C2 C 0.4590(3) 1.6288(2) 0.30513(15) 0.0156(7) Uani 1 1 d . . . . .
C3 C 0.5083(3) 1.6992(3) 0.34877(15) 0.0190(8) Uani 1 1 d . . . . .
H3A H 0.5223 1.6878 0.3846 0.023 Uiso 1 1 calc R U . . .
C4 C 0.5374(4) 1.7877(3) 0.33948(16) 0.0227(8) Uani 1 1 d . . . . .
H4A H 0.5718 1.8364 0.3693 0.027 Uiso 1 1 calc R U . . .
C5 C 0.5172(4) 1.8049(3) 0.28820(17) 0.0239(9) Uani 1 1 d . . . . .
H5A H 0.5364 1.8655 0.2830 0.029 Uiso 1 1 calc R U . . .
C6 C 0.4679(3) 1.7343(2) 0.24238(15) 0.0171(7) Uani 1 1 d . . . . .
C7 C 0.4371(4) 1.7554(3) 0.18863(16) 0.0202(8) Uani 1 1 d . . . . .
C8 C 0.4635(5) 1.8534(3) 0.18412(18) 0.0305(10) Uani 1 1 d . . . . .
H8A H 0.4447 1.8584 0.1459 0.046 Uiso 1 1 calc R U . . .
H8B H 0.5514 1.8843 0.2003 0.046 Uiso 1 1 calc R U . . .
H8C H 0.4115 1.8810 0.2032 0.046 Uiso 1 1 calc R U . . .
C9 C 0.3501(4) 1.7181(3) 0.09302(16) 0.0228(8) Uani 1 1 d . . . . .
H9A H 0.4250 1.7483 0.0810 0.027 Uiso 1 1 calc R U . . .
H9B H 0.2995 1.7605 0.0965 0.027 Uiso 1 1 calc R U . . .
C10 C 0.2754(4) 1.6343(3) 0.05211(16) 0.0211(8) Uani 1 1 d . . . . .
H10A H 0.1874 1.6183 0.0548 0.025 Uiso 1 1 calc R U . . .
H10B H 0.2786 1.6444 0.0150 0.025 Uiso 1 1 calc R U . . .
C11 C 0.4251(3) 1.5049(3) 0.35686(15) 0.0169(7) Uani 1 1 d . . . . .
C12 C 0.2824(4) 1.5039(3) -0.03288(15) 0.0208(8) Uani 1 1 d . . . . .
H12A H 0.2003 1.5141 -0.0369 0.031 Uiso 1 1 calc R U . . .
H12B H 0.2757 1.4472 -0.0562 0.031 Uiso 1 1 calc R U . . .
H12C H 0.3395 1.5534 -0.0433 0.031 Uiso 1 1 calc R U . . .
C13 C 0.3768(3) 1.4233(2) 0.03768(14) 0.0159(7) Uani 1 1 d . . . . .
C14 C 0.4009(4) 1.3648(3) -0.00384(15) 0.0189(8) Uani 1 1 d . . . . .
H14A H 0.3949 1.3787 -0.0391 0.023 Uiso 1 1 calc R U . . .
C15 C 0.4327(4) 1.2888(3) 0.00629(15) 0.0201(8) Uani 1 1 d . . . . .
H15A H 0.4502 1.2514 -0.0218 0.024 Uiso 1 1 calc R U . . .
C16 C 0.4398(4) 1.2654(3) 0.05758(16) 0.0192(8) Uani 1 1 d . . . . .
H16A H 0.4603 1.2119 0.0640 0.023 Uiso 1 1 calc R U . . .
C17 C 0.4167(3) 1.3208(2) 0.09861(14) 0.0159(7) Uani 1 1 d . . . . .
C18 C 0.3892(3) 1.4030(2) 0.09028(14) 0.0143(7) Uani 1 1 d . . . . .
C19 C 0.3314(3) 1.4993(3) 0.02527(15) 0.0174(7) Uani 1 1 d . . . . .
C20 C 0.3333(3) 1.3646(3) 0.38863(15) 0.0174(7) Uani 1 1 d . . . . .
C21 C 0.2615(4) 1.2754(3) 0.36865(16) 0.0218(8) Uani 1 1 d . . . . .
H21A H 0.2267 1.2560 0.3309 0.026 Uiso 1 1 calc R U . . .
C22 C 0.2410(4) 1.2156(3) 0.40329(17) 0.0290(9) Uani 1 1 d . . . . .
H22A H 0.1923 1.1552 0.3892 0.035 Uiso 1 1 calc R U . . .
C23 C 0.2906(4) 1.2427(3) 0.45817(17) 0.0285(9) Uani 1 1 d . . . . .
H23A H 0.2764 1.2013 0.4819 0.034 Uiso 1 1 calc R U . . .
C24 C 0.3611(4) 1.3305(3) 0.47815(15) 0.0234(8) Uani 1 1 d . . . . .
H24A H 0.3947 1.3492 0.5160 0.028 Uiso 1 1 calc R U . . .
C25 C 0.3843(3) 1.3927(3) 0.44417(15) 0.0201(8) Uani 1 1 d . . . . .
H25A H 0.4338 1.4528 0.4585 0.024 Uiso 1 1 calc R U . . .
C26 C 0.4429(3) 1.2309(2) 0.17025(15) 0.0180(8) Uani 1 1 d . . . . .
C27 C 0.4122(4) 1.1450(2) 0.24399(15) 0.0180(7) Uani 1 1 d . . . . .
C28 C 0.3219(4) 1.1098(3) 0.27148(16) 0.0227(8) Uani 1 1 d . . . . .
H28A H 0.2479 1.1281 0.2674 0.027 Uiso 1 1 calc R U . . .
C29 C 0.3388(4) 1.0486(3) 0.30460(18) 0.0272(9) Uani 1 1 d . . . . .
H29A H 0.2766 1.0253 0.3231 0.033 Uiso 1 1 calc R U . . .
C30 C 0.4456(4) 1.0215(3) 0.31083(17) 0.0238(8) Uani 1 1 d . . . . .
H30A H 0.4577 0.9800 0.3338 0.029 Uiso 1 1 calc R U . . .
C31 C 0.5360(4) 1.0559(2) 0.28289(16) 0.0207(8) Uani 1 1 d . . . . .
H31A H 0.6093 1.0369 0.2866 0.025 Uiso 1 1 calc R U . . .
C32 C 0.5197(3) 1.1177(2) 0.24973(15) 0.0180(7) Uani 1 1 d . . . . .
H32A H 0.5818 1.1410 0.2311 0.022 Uiso 1 1 calc R U . . .
Ni2 Ni 0.15950(4) 1.55593(3) 0.36340(2) 0.01411(11) Uani 1 1 d . . . . .
O5 O 0.1358(2) 1.55738(17) 0.29056(9) 0.0147(5) Uani 1 1 d . . . . .
O6 O 0.0829(2) 1.43353(17) 0.34377(9) 0.0150(5) Uani 1 1 d . . . . .
O7 O 0.0224(3) 1.52243(18) 0.09648(10) 0.0208(6) Uani 1 1 d . . . . .
O8 O -0.1785(3) 1.12969(18) 0.27193(11) 0.0248(6) Uani 1 1 d . . . . .
N7 N 0.2237(3) 1.6803(2) 0.38296(12) 0.0170(6) Uani 1 1 d . . . . .
N8 N 0.1960(3) 1.5509(2) 0.43676(12) 0.0167(6) Uani 1 1 d . . . . .
N9 N 0.0967(3) 1.5195(2) 0.18582(12) 0.0156(6) Uani 1 1 d . . . . .
H9 H 0.130(4) 1.492(3) 0.2092(18) 0.019 Uiso 1 1 d . U . . .
N10 N 0.0839(3) 1.4015(2) 0.12077(13) 0.0176(7) Uani 1 1 d . . . . .
H10 H 0.115(4) 1.390(3) 0.1440(19) 0.021 Uiso 1 1 d . U . . .
N11 N -0.0385(3) 1.2693(2) 0.29481(13) 0.0177(7) Uani 1 1 d . . . . .
H11 H 0.015(4) 1.298(3) 0.2843(19) 0.021 Uiso 1 1 d . U . . .
N12 N -0.0400(3) 1.1718(2) 0.21949(13) 0.0198(7) Uani 1 1 d . . . . .
H12 H 0.021(5) 1.214(3) 0.2210(19) 0.024 Uiso 1 1 d . U . . .
C33 C 0.1442(3) 1.6277(2) 0.26761(14) 0.0141(7) Uani 1 1 d . . . . .
C34 C 0.1167(3) 1.6095(2) 0.20896(14) 0.0148(7) Uani 1 1 d . . . . .
C35 C 0.1155(3) 1.6787(3) 0.18082(15) 0.0190(8) Uani 1 1 d . . . . .
H35A H 0.0958 1.6662 0.1424 0.023 Uiso 1 1 calc R U . . .
C36 C 0.1431(4) 1.7672(3) 0.20840(17) 0.0239(8) Uani 1 1 d . . . . .
H36A H 0.1409 1.8143 0.1886 0.029 Uiso 1 1 calc R U . . .
C37 C 0.1732(4) 1.7862(3) 0.26374(16) 0.0203(8) Uani 1 1 d . . . . .
H37A H 0.1929 1.8467 0.2818 0.024 Uiso 1 1 calc R U . . .
C38 C 0.1756(3) 1.7183(3) 0.29464(16) 0.0177(8) Uani 1 1 d . . . . .
C39 C 0.2168(3) 1.7409(3) 0.35338(16) 0.0189(8) Uani 1 1 d . . . . .
C40 C 0.2554(5) 1.8395(3) 0.37935(17) 0.0311(10) Uani 1 1 d . . . . .
H40A H 0.2484 1.8452 0.4171 0.047 Uiso 1 1 calc R U . . .
H40B H 0.2012 1.8700 0.3597 0.047 Uiso 1 1 calc R U . . .
H40C H 0.3417 1.8671 0.3780 0.047 Uiso 1 1 calc R U . . .
C41 C 0.2740(4) 1.7094(3) 0.44226(15) 0.0231(8) Uani 1 1 d . . . . .
H41A H 0.2131 1.7311 0.4592 0.028 Uiso 1 1 calc R U . . .
H41B H 0.3518 1.7592 0.4497 0.028 Uiso 1 1 calc R U . . .
C42 C 0.2989(4) 1.6306(3) 0.46500(15) 0.0224(8) Uani 1 1 d . . . . .
H42A H 0.3791 1.6227 0.4591 0.027 Uiso 1 1 calc R U . . .
H42B H 0.3031 1.6401 0.5044 0.027 Uiso 1 1 calc R U . . .
C43 C 0.1529(4) 1.4874(3) 0.46165(14) 0.0181(8) Uani 1 1 d . . . . .
C44 C 0.2043(4) 1.4947(3) 0.52180(15) 0.0234(9) Uani 1 1 d . . . . .
H44A H 0.2945 1.5219 0.5305 0.035 Uiso 1 1 calc R U . . .
H44B H 0.1856 1.4347 0.5310 0.035 Uiso 1 1 calc R U . . .
H44C H 0.1658 1.5324 0.5426 0.035 Uiso 1 1 calc R U . . .
C45 C 0.0577(3) 1.4056(2) 0.43265(14) 0.0156(7) Uani 1 1 d . . . . .
C46 C -0.0065(4) 1.3445(3) 0.46113(16) 0.0238(9) Uani 1 1 d . . . . .
H46A H 0.0057 1.3608 0.4992 0.029 Uiso 1 1 calc R U . . .
C47 C -0.0850(4) 1.2635(3) 0.43529(16) 0.0249(9) Uani 1 1 d . . . . .
H47A H -0.1306 1.2254 0.4550 0.030 Uiso 1 1 calc R U . . .
C48 C -0.0995(4) 1.2353(3) 0.37903(16) 0.0218(8) Uani 1 1 d . . . . .
H48A H -0.1513 1.1772 0.3614 0.026 Uiso 1 1 calc R U . . .
C49 C -0.0383(3) 1.2923(3) 0.35023(15) 0.0167(7) Uani 1 1 d . . . . .
C50 C 0.0360(3) 1.3816(2) 0.37557(15) 0.0152(7) Uani 1 1 d . . . . .
C51 C 0.0649(3) 1.4836(3) 0.13090(14) 0.0160(7) Uani 1 1 d . . . . .
C52 C 0.0707(3) 1.3486(2) 0.06998(15) 0.0161(7) Uani 1 1 d . . . . .
C53 C 0.0929(4) 1.2649(3) 0.07105(16) 0.0205(8) Uani 1 1 d . . . . .
H53A H 0.1126 1.2463 0.1047 0.025 Uiso 1 1 calc R U . . .
C54 C 0.0864(4) 1.2088(3) 0.02320(16) 0.0244(9) Uani 1 1 d . . . . .
H54A H 0.1007 1.1518 0.0242 0.029 Uiso 1 1 calc R U . . .
C55 C 0.0593(4) 1.2356(3) -0.02594(16) 0.0243(9) Uani 1 1 d . . . . .
H55A H 0.0564 1.1978 -0.0586 0.029 Uiso 1 1 calc R U . . .
C56 C 0.0364(4) 1.3178(3) -0.02710(15) 0.0212(8) Uani 1 1 d . . . . .
H56A H 0.0171 1.3361 -0.0608 0.025 Uiso 1 1 calc R U . . .
C57 C 0.0411(3) 1.3747(3) 0.02056(15) 0.0195(8) Uani 1 1 d . . . . .
H57A H 0.0241 1.4308 0.0192 0.023 Uiso 1 1 calc R U . . .
C58 C -0.0928(3) 1.1855(2) 0.26286(15) 0.0175(7) Uani 1 1 d . . . . .
C59 C -0.0858(4) 1.0982(3) 0.17600(16) 0.0202(8) Uani 1 1 d . . . . .
C60 C -0.0007(4) 1.0744(3) 0.14851(17) 0.0249(9) Uani 1 1 d . . . . .
H60A H 0.0850 1.1066 0.1599 0.030 Uiso 1 1 calc R U . . .
C61 C -0.0411(4) 1.0038(3) 0.10457(19) 0.0324(10) Uani 1 1 d . . . . .
H61A H 0.0175 0.9873 0.0864 0.039 Uiso 1 1 calc R U . . .
C62 C -0.1668(4) 0.9570(3) 0.08682(18) 0.0312(10) Uani 1 1 d . . . . .
H62A H -0.1945 0.9095 0.0563 0.037 Uiso 1 1 calc R U . . .
C63 C -0.2496(4) 0.9806(3) 0.11415(18) 0.0281(9) Uani 1 1 d . . . . .
H63A H -0.3353 0.9486 0.1024 0.034 Uiso 1 1 calc R U . . .
C64 C -0.2113(4) 1.0502(3) 0.15854(17) 0.0259(9) Uani 1 1 d . . . . .
H64A H -0.2703 1.0652 0.1770 0.031 Uiso 1 1 calc R U . . .
Cl1 Cl 0.20411(8) 1.33625(6) 0.22736(3) 0.01551(18) Uani 1 1 d . . . . .
N13 N 0.7531(3) 1.4945(2) 0.26110(12) 0.0194(7) Uani 1 1 d . . . . .
C65 C 0.8466(3) 1.5579(3) 0.30952(14) 0.0211(8) Uani 1 1 d . . . . .
H65A H 0.8852 1.5214 0.3323 0.025 Uiso 1 1 calc R U . . .
H65B H 0.9133 1.5963 0.2961 0.025 Uiso 1 1 calc R U . . .
C66 C 0.7966(4) 1.6186(3) 0.34506(16) 0.0242(9) Uani 1 1 d . . . . .
H66A H 0.7404 1.5822 0.3642 0.029 Uiso 1 1 calc R U . . .
H66B H 0.7486 1.6505 0.3225 0.029 Uiso 1 1 calc R U . . .
C67 C 0.9045(4) 1.6861(3) 0.38583(17) 0.0310(10) Uani 1 1 d . . . . .
H67A H 0.9586 1.7232 0.3663 0.037 Uiso 1 1 calc R U . . .
H67B H 0.9544 1.6534 0.4067 0.037 Uiso 1 1 calc R U . . .
C68 C 0.8621(4) 1.7477(3) 0.42494(18) 0.0355(11) Uani 1 1 d . . . . .
H68A H 0.8118 1.7798 0.4045 0.053 Uiso 1 1 calc R U . . .
H68B H 0.9351 1.7912 0.4496 0.053 Uiso 1 1 calc R U . . .
H68C H 0.8123 1.7116 0.4459 0.053 Uiso 1 1 calc R U . . .
C69 C 0.6931(3) 1.5471(3) 0.22340(15) 0.0215(8) Uani 1 1 d . . . . .
H69A H 0.6342 1.5037 0.1922 0.026 Uiso 1 1 calc R U . . .
H69B H 0.6441 1.5782 0.2429 0.026 Uiso 1 1 calc R U . . .
C70 C 0.7818(4) 1.6164(3) 0.20180(16) 0.0246(9) Uani 1 1 d . . . . .
H70A H 0.8264 1.5859 0.1793 0.030 Uiso 1 1 calc R U . . .
H70B H 0.8441 1.6590 0.2323 0.030 Uiso 1 1 calc R U . . .
C71 C 0.7088(4) 1.6672(3) 0.16809(17) 0.0260(9) Uani 1 1 d . . . . .
H71A H 0.6445 1.6238 0.1386 0.031 Uiso 1 1 calc R U . . .
H71B H 0.6659 1.6984 0.1912 0.031 Uiso 1 1 calc R U . . .
C72 C 0.7914(4) 1.7358(3) 0.14379(18) 0.0325(10) Uani 1 1 d . . . . .
H72A H 0.8288 1.7048 0.1186 0.049 Uiso 1 1 calc R U . . .
H72B H 0.8573 1.7776 0.1727 0.049 Uiso 1 1 calc R U . . .
H72C H 0.7415 1.7693 0.1244 0.049 Uiso 1 1 calc R U . . .
C73 C 0.8245(3) 1.4403(3) 0.23277(15) 0.0232(8) Uani 1 1 d . . . . .
H73A H 0.9021 1.4823 0.2291 0.028 Uiso 1 1 calc R U . . .
H73B H 0.8484 1.3991 0.2563 0.028 Uiso 1 1 calc R U . . .
C74 C 0.7559(4) 1.3852(3) 0.17743(16) 0.0239(8) Uani 1 1 d . . . . .
H74A H 0.7605 1.4243 0.1500 0.029 Uiso 1 1 calc R U . . .
H74B H 0.6672 1.3592 0.1772 0.029 Uiso 1 1 calc R U . . .
C75 C 0.8144(4) 1.3098(3) 0.16354(17) 0.0258(9) Uani 1 1 d . . . . .
H75A H 0.9061 1.3342 0.1744 0.031 Uiso 1 1 calc R U . . .
H75B H 0.7893 1.2625 0.1847 0.031 Uiso 1 1 calc R U . . .
C76 C 0.7775(4) 1.2679(3) 0.10417(17) 0.0313(10) Uani 1 1 d . . . . .
H76A H 0.8067 1.3135 0.0830 0.047 Uiso 1 1 calc R U . . .
H76B H 0.6868 1.2443 0.0929 0.047 Uiso 1 1 calc R U . . .
H76C H 0.8150 1.2188 0.0980 0.047 Uiso 1 1 calc R U . . .
C77 C 0.6487(3) 1.4335(3) 0.27939(15) 0.0212(8) Uani 1 1 d . . . . .
H77A H 0.5863 1.3969 0.2468 0.025 Uiso 1 1 calc R U . . .
H77B H 0.6076 1.4717 0.2990 0.025 Uiso 1 1 calc R U . . .
C78 C 0.6850(4) 1.3698(3) 0.31559(16) 0.0218(8) Uani 1 1 d . . . . .
H78A H 0.7655 1.4005 0.3414 0.026 Uiso 1 1 calc R U . . .
H78B H 0.6944 1.3164 0.2933 0.026 Uiso 1 1 calc R U . . .
C79 C 0.5839(3) 1.3408(3) 0.34656(15) 0.0193(7) Uani 1 1 d . . . . .
H79A H 0.5802 1.3945 0.3706 0.023 Uiso 1 1 calc R U . . .
H79B H 0.5027 1.3165 0.3203 0.023 Uiso 1 1 calc R U . . .
C80 C 0.6033(4) 1.2711(3) 0.38016(16) 0.0245(8) Uani 1 1 d . . . . .
H80A H 0.6061 1.2173 0.3567 0.037 Uiso 1 1 calc R U . . .
H80B H 0.5345 1.2553 0.3983 0.037 Uiso 1 1 calc R U . . .
H80C H 0.6819 1.2954 0.4074 0.037 Uiso 1 1 calc R U . . .
O9 O 0.4322(4) 0.9202(2) 0.05917(16) 0.0516(10) Uani 1 1 d . . . . .
C81 C 0.4374(5) 1.0084(4) 0.0840(3) 0.0575(17) Uani 1 1 d . . . . .
H81A H 0.4829 1.0534 0.0656 0.069 Uiso 1 1 calc R U . . .
H81B H 0.4818 1.0209 0.1225 0.069 Uiso 1 1 calc R U . . .
C82 C 0.3080(5) 1.0146(5) 0.0799(3) 0.070(2) Uani 1 1 d . . . . .
H82A H 0.2978 1.0691 0.0660 0.084 Uiso 1 1 calc R U . . .
H82B H 0.2858 1.0159 0.1155 0.084 Uiso 1 1 calc R U . . .
C83 C 0.2297(7) 0.9306(5) 0.0406(4) 0.082(2) Uani 1 1 d . . . . .
H83A H 0.1695 0.9446 0.0123 0.098 Uiso 1 1 calc R U . . .
H83B H 0.1837 0.8867 0.0595 0.098 Uiso 1 1 calc R U . . .
C84 C 0.3235(7) 0.8948(4) 0.0166(2) 0.068(2) Uani 1 1 d . . . . .
H84A H 0.2931 0.8286 0.0052 0.081 Uiso 1 1 calc R U . . .
H84B H 0.3401 0.9219 -0.0151 0.081 Uiso 1 1 calc R U . . .
O10 O 0.6645(6) 2.0608(4) 0.4427(3) 0.0536(16) Uani 0.55 1 d . U P A 1
C85 C 0.5872(11) 1.9817(8) 0.4458(5) 0.065(2) Uani 0.55 1 d . U P A 1
H85A H 0.5895 1.9357 0.4159 0.078 Uiso 0.55 1 calc R U P A 1
H85B H 0.5016 1.9875 0.4396 0.078 Uiso 0.55 1 calc R U P A 1
C86 C 0.6119(10) 1.9494(7) 0.4952(4) 0.057(2) Uani 0.55 1 d . U P A 1
H86A H 0.5800 1.8833 0.4907 0.068 Uiso 0.55 1 calc R U P A 1
H86B H 0.5828 1.9795 0.5246 0.068 Uiso 0.55 1 calc R U P A 1
C87 C 0.7503(10) 1.9819(7) 0.5012(4) 0.053(2) Uani 0.55 1 d . U P A 1
H87A H 0.7954 1.9863 0.5389 0.064 Uiso 0.55 1 calc R U P A 1
H87B H 0.7790 1.9416 0.4766 0.064 Uiso 0.55 1 calc R U P A 1
C88 C 0.7676(11) 2.0718(8) 0.4861(4) 0.0490(19) Uani 0.55 1 d . U P A 1
H88A H 0.7679 2.1172 0.5170 0.059 Uiso 0.55 1 calc R U P A 1
H88B H 0.8467 2.0909 0.4746 0.059 Uiso 0.55 1 calc R U P A 1
O10B O 0.7228(10) 2.0812(7) 0.4919(4) 0.063(2) Uani 0.45 1 d G U P B 2
C85B C 0.7598(13) 2.1005(6) 0.4440(4) 0.083(3) Uani 0.45 1 d G U P B 2
H85C H 0.8401 2.1481 0.4526 0.100 Uiso 0.45 1 calc R U P B 2
H85D H 0.6965 2.1209 0.4209 0.100 Uiso 0.45 1 calc R U P B 2
C86B C 0.7725(13) 2.0126(7) 0.4155(3) 0.069(2) Uani 0.45 1 d G U P B 2
H86C H 0.6916 1.9742 0.3928 0.083 Uiso 0.45 1 calc R U P B 2
H86D H 0.8339 2.0237 0.3927 0.083 Uiso 0.45 1 calc R U P B 2
C87B C 0.8172(12) 1.9706(7) 0.4626(4) 0.068(2) Uani 0.45 1 d G U P B 2
H87C H 0.9061 1.9736 0.4666 0.082 Uiso 0.45 1 calc R U P B 2
H87D H 0.7679 1.9071 0.4578 0.082 Uiso 0.45 1 calc R U P B 2
C88B C 0.7972(12) 2.0274(7) 0.5111(3) 0.064(2) Uani 0.45 1 d G U P B 2
H88C H 0.7554 1.9881 0.5335 0.077 Uiso 0.45 1 calc R U P B 2
H88D H 0.8782 2.0659 0.5336 0.077 Uiso 0.45 1 calc R U P B 2
O11 O 1.0572(3) 1.9695(3) 0.33699(15) 0.0576(10) Uani 1 1 d G U . . .
C89 C 0.9730(4) 1.9920(4) 0.36674(15) 0.0951(17) Uani 1 1 d G U . . .
H89A H 0.9774 2.0565 0.3691 0.114 Uiso 1 1 calc R U . . .
H89B H 0.9920 1.9796 0.4038 0.114 Uiso 1 1 calc R U . . .
C90 C 0.8447(3) 1.9330(5) 0.3356(2) 0.1075(19) Uani 1 1 d G U . . .
H90A H 0.8256 1.8732 0.3461 0.129 Uiso 1 1 calc R U . . .
H90B H 0.7791 1.9617 0.3415 0.129 Uiso 1 1 calc R U . . .
C91 C 0.8577(3) 1.9258(4) 0.27753(19) 0.0871(17) Uani 1 1 d G U . . .
H91A H 0.8115 1.9621 0.2580 0.104 Uiso 1 1 calc R U . . .
H91B H 0.8267 1.8626 0.2582 0.104 Uiso 1 1 calc R U . . .
C92 C 0.9965(4) 1.9626(4) 0.28272(13) 0.0689(14) Uani 1 1 d G U . . .
H92A H 1.0255 1.9218 0.2585 0.083 Uiso 1 1 calc R U . . .
H92B H 1.0153 2.0224 0.2723 0.083 Uiso 1 1 calc R U . . .

loop_
_atom_site_aniso_label
_atom_site_aniso_U_11
_atom_site_aniso_U_22
_atom_site_aniso_U_33
_atom_site_aniso_U_23
_atom_site_aniso_U_13
_atom_site_aniso_U_12
Ni1 0.0153(2) 0.0148(2) 0.0136(2) 0.00314(18) 0.00486(17) 0.00441(19)
O1 0.0159(12) 0.0121(12) 0.0145(12) 0.0005(10) 0.0044(10) 0.0030(10)
O2 0.0191(13) 0.0145(12) 0.0128(12) 0.0025(10) 0.0050(10) 0.0041(10)
O3 0.0227(14) 0.0240(15) 0.0130(12) 0.0013(11) -0.0022(10) 0.0020(11)
O4 0.0305(16) 0.0274(15) 0.0244(15) 0.0087(12) 0.0141(12) 0.0174(13)
N1 0.0209(16) 0.0148(15) 0.0190(16) 0.0035(12) 0.0095(13) 0.0050(13)
N2 0.0153(15) 0.0173(15) 0.0164(15) 0.0052(13) 0.0041(12) 0.0045(13)
N3 0.0146(15) 0.0174(16) 0.0127(15) -0.0007(12) -0.0004(12) 0.0040(12)
N4 0.0170(15) 0.0211(16) 0.0120(14) 0.0017(13) -0.0007(12) 0.0030(13)
N5 0.0216(16) 0.0172(15) 0.0169(16) 0.0038(12) 0.0093(13) 0.0096(13)
N6 0.0234(17) 0.0220(17) 0.0208(17) 0.0069(13) 0.0103(14) 0.0119(14)
C1 0.0080(16) 0.0175(18) 0.0184(18) 0.0011(14) 0.0047(13) 0.0041(13)
C2 0.0100(16) 0.0168(17) 0.0223(19) 0.0031(15) 0.0049(14) 0.0072(14)
C3 0.0130(17) 0.025(2) 0.0167(18) -0.0002(15) 0.0012(14) 0.0040(15)
C4 0.024(2) 0.0186(19) 0.0195(19) -0.0042(15) 0.0009(16) 0.0019(16)
C5 0.020(2) 0.0162(19) 0.031(2) 0.0004(16) 0.0085(17) -0.0011(15)
C6 0.0135(17) 0.0175(18) 0.0218(19) 0.0029(15) 0.0072(14) 0.0048(14)
C7 0.0206(19) 0.0202(19) 0.023(2) 0.0052(16) 0.0116(16) 0.0069(15)
C8 0.045(3) 0.020(2) 0.028(2) 0.0049(17) 0.016(2) 0.0062(18)
C9 0.035(2) 0.0174(19) 0.022(2) 0.0091(16) 0.0119(17) 0.0104(17)
C10 0.025(2) 0.022(2) 0.0213(19) 0.0105(16) 0.0063(16) 0.0115(16)
C11 0.0132(17) 0.0204(18) 0.0173(18) 0.0003(15) 0.0042(14) 0.0062(14)
C12 0.0191(19) 0.021(2) 0.0205(19) 0.0037(16) 0.0015(15) 0.0044(15)
C13 0.0117(16) 0.0160(18) 0.0171(17) 0.0009(14) 0.0037(13) -0.0003(14)
C14 0.0187(19) 0.0226(19) 0.0119(17) 0.0016(15) 0.0021(14) 0.0013(15)
C15 0.0182(18) 0.024(2) 0.0172(19) 0.0010(15) 0.0074(15) 0.0046(15)
C16 0.0218(19) 0.0169(18) 0.0221(19) 0.0045(15) 0.0074(15) 0.0090(15)
C17 0.0126(17) 0.0199(18) 0.0137(17) 0.0034(14) 0.0039(14) 0.0014(14)
C18 0.0110(16) 0.0145(17) 0.0164(17) 0.0006(14) 0.0038(13) 0.0026(13)
C19 0.0117(17) 0.0189(18) 0.0184(18) 0.0036(15) 0.0052(14) -0.0024(14)
C20 0.0144(17) 0.0221(19) 0.0163(18) 0.0022(15) 0.0048(14) 0.0061(15)
C21 0.022(2) 0.026(2) 0.0159(18) 0.0019(16) 0.0020(15) 0.0078(16)
C22 0.034(2) 0.023(2) 0.026(2) 0.0037(17) 0.0072(18) 0.0001(18)
C23 0.035(2) 0.028(2) 0.023(2) 0.0085(17) 0.0092(18) 0.0064(19)
C24 0.023(2) 0.033(2) 0.0143(18) 0.0040(16) 0.0019(15) 0.0091(17)
C25 0.0151(18) 0.025(2) 0.0194(19) 0.0033(16) 0.0052(15) 0.0040(15)
C26 0.0189(18) 0.0162(18) 0.0181(18) 0.0040(14) 0.0042(15) 0.0033(15)
C27 0.0211(19) 0.0143(17) 0.0186(18) 0.0031(14) 0.0062(15) 0.0039(15)
C28 0.021(2) 0.025(2) 0.025(2) 0.0062(16) 0.0100(16) 0.0084(16)
C29 0.036(2) 0.0188(19) 0.032(2) 0.0096(17) 0.0188(19) 0.0057(18)
C30 0.031(2) 0.0173(18) 0.025(2) 0.0081(16) 0.0104(17) 0.0071(17)
C31 0.025(2) 0.0144(18) 0.022(2) 0.0017(15) 0.0047(16) 0.0070(15)
C32 0.0178(18) 0.0181(18) 0.0179(18) 0.0023(15) 0.0064(14) 0.0037(15)
Ni2 0.0150(2) 0.0156(2) 0.0113(2) 0.00096(18) 0.00235(17) 0.00497(19)
O5 0.0136(12) 0.0165(13) 0.0140(12) 0.0026(10) 0.0018(9) 0.0050(10)
O6 0.0184(12) 0.0138(12) 0.0129(11) 0.0029(10) 0.0039(9) 0.0043(10)
O7 0.0273(15) 0.0212(14) 0.0145(13) 0.0058(11) 0.0009(11) 0.0098(12)
O8 0.0263(15) 0.0217(14) 0.0238(15) 0.0028(11) 0.0086(12) 0.0007(12)
N7 0.0164(15) 0.0199(15) 0.0121(15) -0.0019(13) 0.0020(12) 0.0040(13)
N8 0.0181(15) 0.0181(16) 0.0112(14) -0.0033(12) 0.0001(12) 0.0059(13)
N9 0.0147(15) 0.0201(16) 0.0121(15) 0.0045(12) 0.0035(12) 0.0041(13)
N10 0.0208(17) 0.0234(17) 0.0095(15) 0.0075(13) 0.0006(12) 0.0077(13)
N11 0.0178(16) 0.0190(16) 0.0156(16) 0.0047(13) 0.0054(13) 0.0020(13)
N12 0.0181(16) 0.0167(16) 0.0225(17) 0.0013(13) 0.0064(13) 0.0009(13)
C33 0.0067(15) 0.0201(18) 0.0165(18) 0.0051(14) 0.0030(13) 0.0044(13)
C34 0.0095(16) 0.0201(18) 0.0151(18) 0.0020(14) 0.0035(13) 0.0048(14)
C35 0.0191(18) 0.026(2) 0.0144(17) 0.0063(15) 0.0052(14) 0.0079(16)
C36 0.026(2) 0.024(2) 0.025(2) 0.0119(17) 0.0075(17) 0.0088(17)
C37 0.0188(19) 0.0179(19) 0.026(2) 0.0040(15) 0.0077(16) 0.0055(15)
C38 0.0136(17) 0.0194(19) 0.0219(19) 0.0025(15) 0.0066(15) 0.0068(14)
C39 0.0167(18) 0.0190(18) 0.0216(19) 0.0015(15) 0.0073(15) 0.0052(15)
C40 0.049(3) 0.020(2) 0.024(2) 0.0026(17) 0.009(2) 0.0081(19)
C41 0.028(2) 0.023(2) 0.0142(18) -0.0036(15) 0.0040(16) 0.0040(17)
C42 0.025(2) 0.023(2) 0.0139(18) -0.0026(15) -0.0021(15) 0.0043(16)
C43 0.0224(19) 0.0234(19) 0.0109(17) 0.0012(15) 0.0029(14) 0.0121(16)
C44 0.030(2) 0.025(2) 0.0135(18) 0.0046(15) 0.0009(16) 0.0078(17)
C45 0.0136(17) 0.0225(19) 0.0118(17) 0.0050(14) 0.0012(13) 0.0074(14)
C46 0.025(2) 0.035(2) 0.0148(19) 0.0087(17) 0.0069(16) 0.0105(18)
C47 0.022(2) 0.035(2) 0.0179(19) 0.0088(17) 0.0077(16) 0.0025(17)
C48 0.0171(19) 0.023(2) 0.024(2) 0.0054(16) 0.0058(16) 0.0015(15)
C49 0.0129(17) 0.0231(19) 0.0164(18) 0.0050(15) 0.0037(14) 0.0080(15)
C50 0.0126(17) 0.0171(18) 0.0184(18) 0.0064(14) 0.0037(14) 0.0069(14)
C51 0.0096(16) 0.0218(18) 0.0138(17) 0.0014(14) 0.0026(13) 0.0008(14)
C52 0.0123(17) 0.0192(18) 0.0147(17) 0.0008(14) 0.0047(14) 0.0008(14)
C53 0.0194(19) 0.024(2) 0.0187(19) 0.0086(16) 0.0028(15) 0.0052(16)
C54 0.032(2) 0.021(2) 0.024(2) 0.0053(16) 0.0096(17) 0.0102(17)
C55 0.025(2) 0.026(2) 0.020(2) -0.0019(16) 0.0043(16) 0.0068(17)
C56 0.024(2) 0.027(2) 0.0139(18) 0.0058(15) 0.0033(15) 0.0081(16)
C57 0.0162(18) 0.025(2) 0.0171(18) 0.0039(15) 0.0027(15) 0.0072(15)
C58 0.0167(18) 0.0174(18) 0.0199(18) 0.0044(15) 0.0039(15) 0.0071(15)
C59 0.023(2) 0.0172(18) 0.022(2) 0.0031(15) 0.0089(16) 0.0073(15)
C60 0.025(2) 0.022(2) 0.029(2) 0.0037(17) 0.0118(17) 0.0062(17)
C61 0.033(2) 0.033(2) 0.033(2) -0.0006(19) 0.017(2) 0.0095(19)
C62 0.039(3) 0.023(2) 0.026(2) -0.0059(18) 0.0065(19) 0.0054(19)
C63 0.027(2) 0.022(2) 0.030(2) -0.0004(17) 0.0042(18) 0.0031(17)
C64 0.023(2) 0.023(2) 0.030(2) -0.0012(17) 0.0085(17) 0.0056(17)
Cl1 0.0165(4) 0.0180(4) 0.0121(4) 0.0031(3) 0.0032(3) 0.0050(3)
N13 0.0127(15) 0.0309(17) 0.0170(16) 0.0075(14) 0.0054(12) 0.0075(14)
C65 0.0095(16) 0.037(2) 0.0169(17) 0.0080(17) 0.0027(14) 0.0045(16)
C66 0.0179(19) 0.039(2) 0.0183(19) 0.0073(17) 0.0067(15) 0.0094(17)
C67 0.020(2) 0.051(3) 0.023(2) 0.006(2) 0.0073(17) 0.0087(19)
C68 0.034(3) 0.050(3) 0.023(2) 0.004(2) 0.0079(19) 0.014(2)
C69 0.0153(18) 0.032(2) 0.0208(18) 0.0089(16) 0.0063(14) 0.0097(16)
C70 0.0157(19) 0.037(2) 0.022(2) 0.0107(18) 0.0047(16) 0.0062(17)
C71 0.022(2) 0.035(2) 0.023(2) 0.0096(18) 0.0069(16) 0.0075(18)
C72 0.038(3) 0.035(2) 0.023(2) 0.0130(19) 0.0078(19) 0.005(2)
C73 0.0151(18) 0.037(2) 0.0233(19) 0.0097(18) 0.0090(15) 0.0115(17)
C74 0.0171(19) 0.035(2) 0.024(2) 0.0117(18) 0.0058(16) 0.0104(17)
C75 0.020(2) 0.035(2) 0.025(2) 0.0078(18) 0.0079(16) 0.0094(17)
C76 0.026(2) 0.046(3) 0.025(2) 0.0030(19) 0.0091(18) 0.015(2)
C77 0.0125(17) 0.031(2) 0.0227(18) 0.0095(17) 0.0074(14) 0.0065(16)
C78 0.0175(19) 0.029(2) 0.021(2) 0.0070(16) 0.0053(15) 0.0088(16)
C79 0.0142(17) 0.0266(19) 0.0155(18) 0.0027(15) 0.0031(14) 0.0039(16)
C80 0.027(2) 0.025(2) 0.020(2) 0.0021(16) 0.0051(17) 0.0069(17)
O9 0.058(2) 0.0297(18) 0.056(2) 0.0022(17) -0.0043(19) 0.0086(17)
C81 0.033(3) 0.033(3) 0.095(5) -0.004(3) 0.001(3) 0.006(2)
C82 0.035(3) 0.055(4) 0.110(6) 0.003(4) 0.006(3) 0.007(3)
C83 0.046(4) 0.076(5) 0.105(6) 0.025(5) -0.005(4) -0.001(4)
C84 0.107(6) 0.044(3) 0.034(3) 0.013(3) -0.005(3) 0.001(4)
O10 0.044(3) 0.043(3) 0.046(3) 0.028(2) -0.017(2) -0.026(2)
C85 0.057(4) 0.052(3) 0.056(3) 0.021(3) -0.018(3) -0.020(3)
C86 0.058(4) 0.043(3) 0.047(3) 0.024(3) -0.009(3) -0.017(3)
C87 0.058(4) 0.038(3) 0.041(3) 0.020(3) -0.005(3) -0.023(3)
C88 0.052(4) 0.035(3) 0.034(3) 0.029(3) -0.015(3) -0.027(3)
O10B 0.092(6) 0.054(4) 0.047(4) 0.003(3) 0.018(4) 0.033(4)
C85B 0.106(6) 0.071(5) 0.067(5) 0.001(4) 0.014(4) 0.026(4)
C86B 0.097(6) 0.060(5) 0.056(5) 0.004(4) 0.020(4) 0.031(4)
C87B 0.096(6) 0.061(5) 0.055(4) 0.005(4) 0.022(4) 0.033(4)
C88B 0.091(6) 0.057(4) 0.051(4) 0.000(4) 0.021(4) 0.036(4)
O11 0.0389(19) 0.079(2) 0.060(2) 0.0187(19) 0.0039(16) 0.0287(18)
C89 0.064(3) 0.117(3) 0.087(3) 0.015(3) -0.001(3) 0.010(3)
C90 0.074(3) 0.128(4) 0.094(3) 0.018(3) -0.006(3) 0.003(3)
C91 0.062(3) 0.103(4) 0.079(3) 0.000(3) -0.014(3) 0.023(3)
C92 0.052(3) 0.092(3) 0.065(3) 0.006(3) -0.002(2) 0.038(2)

loop_
_atom_type_symbol
_atom_type_description
_atom_type_scat_dispersion_real
_atom_type_scat_dispersion_imag
_atom_type_scat_source
C C 0.0033 0.0016 'International Tables Vol C Tables 4.2.6.8 and 6.1.1.4'
H H 0.0000 0.0000 'International Tables Vol C Tables 4.2.6.8 and 6.1.1.4'
N N 0.0061 0.0033 'International Tables Vol C Tables 4.2.6.8 and 6.1.1.4'
O O 0.0106 0.0060 'International Tables Vol C Tables 4.2.6.8 and 6.1.1.4'
Cl Cl 0.1484 0.1585 'International Tables Vol C Tables 4.2.6.8 and 6.1.1.4'
Ni Ni 0.3393 1.1124 'International Tables Vol C Tables 4.2.6.8 and 6.1.1.4'

loop_
_geom_angle_atom_site_label_1
_geom_angle_atom_site_label_2
_geom_angle_atom_site_label_3
_geom_angle
_geom_angle_site_symmetry_1
_geom_angle_site_symmetry_3
_geom_angle_publ_flag
O2 Ni1 O1 85.84(11) . . ?
O2 Ni1 N1 175.18(13) . . ?
O1 Ni1 N1 93.82(12) . . ?
O2 Ni1 N2 92.98(12) . . ?
O1 Ni1 N2 174.81(12) . . ?
N1 Ni1 N2 87.78(14) . . ?
C1 O1 Ni1 126.8(2) . . ?
C18 O2 Ni1 125.1(2) . . ?
C7 N1 C9 118.7(3) . . ?
C7 N1 Ni1 128.6(3) . . ?
C9 N1 Ni1 112.2(2) . . ?
C19 N2 C10 120.5(3) . . ?
C19 N2 Ni1 129.8(3) . . ?
C10 N2 Ni1 109.2(2) . . ?
C11 N3 C2 126.4(3) . . ?
C11 N4 C20 128.5(3) . . ?
C26 N5 C17 125.6(3) . . ?
C26 N6 C27 125.6(3) . . ?
O1 C1 C6 125.2(3) . . ?
O1 C1 C2 116.4(3) . . ?
C6 C1 C2 118.3(3) . . ?
C3 C2 N3 123.9(3) . . ?
C3 C2 C1 121.5(3) . . ?
N3 C2 C1 114.6(3) . . ?
C2 C3 C4 119.2(4) . . ?
C5 C4 C3 120.9(4) . . ?
C4 C5 C6 121.4(4) . . ?
C1 C6 C5 118.6(4) . . ?
C1 C6 C7 121.5(3) . . ?
C5 C6 C7 119.7(4) . . ?
N1 C7 C6 121.5(3) . . ?
N1 C7 C8 120.9(4) . . ?
C6 C7 C8 117.6(3) . . ?
N1 C9 C10 108.7(3) . . ?
N2 C10 C9 107.3(3) . . ?
O3 C11 N4 123.9(4) . . ?
O3 C11 N3 123.0(3) . . ?
N4 C11 N3 113.0(3) . . ?
C18 C13 C14 118.9(3) . . ?
C18 C13 C19 120.5(3) . . ?
C14 C13 C19 120.5(3) . . ?
C15 C14 C13 121.0(3) . . ?
C14 C15 C16 120.9(3) . . ?
C17 C16 C15 119.4(3) . . ?
C16 C17 N5 124.7(3) . . ?
C16 C17 C18 121.3(3) . . ?
N5 C17 C18 113.9(3) . . ?
O2 C18 C13 125.8(3) . . ?
O2 C18 C17 115.8(3) . . ?
C13 C18 C17 118.4(3) . . ?
N2 C19 C13 120.4(3) . . ?
N2 C19 C12 120.1(3) . . ?
C13 C19 C12 119.5(3) . . ?
C25 C20 C21 119.4(4) . . ?
C25 C20 N4 124.3(3) . . ?
C21 C20 N4 116.3(3) . . ?
C22 C21 C20 120.5(4) . . ?
C21 C22 C23 120.5(4) . . ?
C24 C23 C22 119.3(4) . . ?
C23 C24 C25 121.6(4) . . ?
C24 C25 C20 118.6(4) . . ?
O4 C26 N5 123.6(3) . . ?
O4 C26 N6 124.0(3) . . ?
N5 C26 N6 112.3(3) . . ?
C32 C27 C28 119.4(4) . . ?
C32 C27 N6 123.0(3) . . ?
C28 C27 N6 117.5(3) . . ?
C29 C28 C27 120.7(4) . . ?
C30 C29 C28 120.3(4) . . ?
C29 C30 C31 119.2(4) . . ?
C32 C31 C30 120.8(4) . . ?
C27 C32 C31 119.6(4) . . ?
O5 Ni2 O6 86.43(11) . . ?
O5 Ni2 N7 93.50(13) . . ?
O6 Ni2 N7 175.30(13) . . ?
O5 Ni2 N8 174.86(13) . . ?
O6 Ni2 N8 92.72(12) . . ?
N7 Ni2 N8 87.76(14) . . ?
C33 O5 Ni2 127.0(2) . . ?
C50 O6 Ni2 125.5(2) . . ?
C39 N7 C41 118.9(3) . . ?
C39 N7 Ni2 128.8(3) . . ?
C41 N7 Ni2 111.8(2) . . ?
C43 N8 C42 121.3(3) . . ?
C43 N8 Ni2 129.7(3) . . ?
C42 N8 Ni2 108.6(2) . . ?
C51 N9 C34 126.1(3) . . ?
C51 N10 C52 127.6(3) . . ?
C58 N11 C49 125.5(3) . . ?
C58 N12 C59 125.8(3) . . ?
O5 C33 C38 126.1(3) . . ?
O5 C33 C34 115.7(3) . . ?
C38 C33 C34 118.2(3) . . ?
C35 C34 N9 125.4(3) . . ?
C35 C34 C33 120.1(3) . . ?
N9 C34 C33 114.4(3) . . ?
C34 C35 C36 120.5(4) . . ?
C37 C36 C35 120.2(4) . . ?
C36 C37 C38 121.8(4) . . ?
C37 C38 C33 119.0(3) . . ?
C37 C38 C39 120.7(3) . . ?
C33 C38 C39 120.1(3) . . ?
N7 C39 C38 122.3(3) . . ?
N7 C39 C40 120.3(3) . . ?
C38 C39 C40 117.3(3) . . ?
N7 C41 C42 108.3(3) . . ?
N8 C42 C41 107.1(3) . . ?
N8 C43 C45 121.1(3) . . ?
N8 C43 C44 120.7(3) . . ?
C45 C43 C44 118.2(3) . . ?
C46 C45 C50 118.7(3) . . ?
C46 C45 C43 120.7(3) . . ?
C50 C45 C43 120.3(3) . . ?
C47 C46 C45 121.5(4) . . ?
C46 C47 C48 120.4(4) . . ?
C49 C48 C47 119.6(4) . . ?
C48 C49 N11 124.6(4) . . ?
C48 C49 C50 121.1(3) . . ?
N11 C49 C50 114.3(3) . . ?
O6 C50 C45 125.3(3) . . ?
O6 C50 C49 116.6(3) . . ?
C45 C50 C49 118.1(3) . . ?
O7 C51 N10 125.3(3) . . ?
O7 C51 N9 122.7(4) . . ?
N10 C51 N9 112.0(3) . . ?
C57 C52 C53 119.3(3) . . ?
C57 C52 N10 124.9(3) . . ?
C53 C52 N10 115.8(3) . . ?
C54 C53 C52 120.3(4) . . ?
C55 C54 C53 120.3(4) . . ?
C56 C55 C54 119.4(4) . . ?
C55 C56 C57 121.1(4) . . ?
C52 C57 C56 119.5(4) . . ?
O8 C58 N12 123.7(3) . . ?
O8 C58 N11 123.5(3) . . ?
N12 C58 N11 112.8(3) . . ?
C64 C59 C60 119.1(4) . . ?
C64 C59 N12 123.3(4) . . ?
C60 C59 N12 117.6(4) . . ?
C61 C60 C59 120.0(4) . . ?
C60 C61 C62 120.6(4) . . ?
C63 C62 C61 118.9(4) . . ?
C62 C63 C64 121.5(4) . . ?
C63 C64 C59 119.8(4) . . ?
C77 N13 C65 110.5(3) . . ?
C77 N13 C73 111.1(3) . . ?
C65 N13 C73 106.5(3) . . ?
C77 N13 C69 106.7(3) . . ?
C65 N13 C69 110.7(3) . . ?
C73 N13 C69 111.4(3) . . ?
C66 C65 N13 116.5(3) . . ?
C65 C66 C67 109.2(3) . . ?
C66 C67 C68 112.7(4) . . ?
C70 C69 N13 116.0(3) . . ?
C69 C70 C71 109.6(3) . . ?
C72 C71 C70 112.4(4) . . ?
C74 C73 N13 115.7(3) . . ?
C73 C74 C75 109.6(3) . . ?
C76 C75 C74 113.3(4) . . ?
N13 C77 C78 116.6(3) . . ?
C77 C78 C79 109.0(3) . . ?
C80 C79 C78 114.2(3) . . ?
C84 O9 C81 104.0(5) . . ?
O9 C81 C82 108.7(5) . . ?
C81 C82 C83 103.7(6) . . ?
C82 C83 C84 103.9(6) . . ?
O9 C84 C83 104.5(5) . . ?
C85 O10 C88 102.5(7) . . ?
O10 C85 C86 116.7(9) . . ?
C85 C86 C87 92.6(9) . . ?
C88 C87 C86 102.5(10) . . ?
O10 C88 C87 104.7(8) . . ?
C88B O10B C85B 103.7 . . ?
O10B C85B C86B 105.4 . . ?
C87B C86B C85B 102.3 . . ?
C86B C87B C88B 103.7 . . ?
O10B C88B C87B 108.2 . . ?
C92 O11 C89 103.7 . . ?
O11 C89 C90 105.4 . . ?
C91 C90 C89 102.3 . . ?
C90 C91 C92 103.7 . . ?
O11 C92 C91 108.2 . . ?

loop_
_geom_bond_atom_site_label_1
_geom_bond_atom_site_label_2
_geom_bond_distance
_geom_bond_site_symmetry_2
_geom_bond_publ_flag
Ni1 O2 1.838(2) . ?
Ni1 O1 1.845(2) . ?
Ni1 N1 1.860(3) . ?
Ni1 N2 1.863(3) . ?
O1 C1 1.309(4) . ?
O2 C18 1.317(4) . ?
O3 C11 1.240(4) . ?
O4 C26 1.223(5) . ?
N1 C7 1.307(5) . ?
N1 C9 1.479(5) . ?
N2 C19 1.307(5) . ?
N2 C10 1.469(5) . ?
N3 C11 1.365(5) . ?
N3 C2 1.413(5) . ?
N4 C11 1.362(5) . ?
N4 C20 1.402(5) . ?
N5 C26 1.371(5) . ?
N5 C17 1.409(5) . ?
N6 C26 1.378(5) . ?
N6 C27 1.414(5) . ?
C1 C6 1.420(5) . ?
C1 C2 1.430(5) . ?
C2 C3 1.383(5) . ?
C3 C4 1.404(6) . ?
C4 C5 1.364(6) . ?
C5 C6 1.421(5) . ?
C6 C7 1.458(5) . ?
C7 C8 1.510(5) . ?
C9 C10 1.513(6) . ?
C12 C19 1.508(5) . ?
C13 C18 1.414(5) . ?
C13 C14 1.423(5) . ?
C13 C19 1.461(5) . ?
C14 C15 1.371(6) . ?
C15 C16 1.403(5) . ?
C16 C17 1.381(5) . ?
C17 C18 1.432(5) . ?
C20 C25 1.398(5) . ?
C20 C21 1.400(5) . ?
C21 C22 1.380(6) . ?
C22 C23 1.380(6) . ?
C23 C24 1.380(6) . ?
C24 C25 1.396(6) . ?
C27 C32 1.388(5) . ?
C27 C28 1.395(5) . ?
C28 C29 1.385(6) . ?
C29 C30 1.378(6) . ?
C30 C31 1.400(6) . ?
C31 C32 1.391(5) . ?
Ni2 O5 1.838(2) . ?
Ni2 O6 1.851(3) . ?
Ni2 N7 1.862(3) . ?
Ni2 N8 1.864(3) . ?
O5 C33 1.305(4) . ?
O6 C50 1.314(4) . ?
O7 C51 1.229(5) . ?
O8 C58 1.216(5) . ?
N7 C39 1.297(5) . ?
N7 C41 1.486(5) . ?
N8 C43 1.292(5) . ?
N8 C42 1.473(5) . ?
N9 C51 1.388(5) . ?
N9 C34 1.398(5) . ?
N10 C51 1.357(5) . ?
N10 C52 1.408(5) . ?
N11 C58 1.377(5) . ?
N11 C49 1.417(5) . ?
N12 C58 1.376(5) . ?
N12 C59 1.410(5) . ?
C33 C38 1.419(5) . ?
C33 C34 1.451(5) . ?
C34 C35 1.378(5) . ?
C35 C36 1.400(6) . ?
C36 C37 1.368(6) . ?
C37 C38 1.407(6) . ?
C38 C39 1.457(5) . ?
C39 C40 1.516(5) . ?
C41 C42 1.499(6) . ?
C43 C45 1.456(5) . ?
C43 C44 1.521(5) . ?
C45 C46 1.418(5) . ?
C45 C50 1.419(5) . ?
C46 C47 1.354(6) . ?
C47 C48 1.417(5) . ?
C48 C49 1.370(5) . ?
C49 C50 1.433(5) . ?
C52 C57 1.389(5) . ?
C52 C53 1.398(5) . ?
C53 C54 1.389(6) . ?
C54 C55 1.384(6) . ?
C55 C56 1.379(6) . ?
C56 C57 1.397(5) . ?
C59 C64 1.395(6) . ?
C59 C60 1.396(5) . ?
C60 C61 1.387(6) . ?
C61 C62 1.393(6) . ?
C62 C63 1.370(6) . ?
C63 C64 1.386(6) . ?
N13 C77 1.517(5) . ?
N13 C65 1.521(5) . ?
N13 C73 1.524(5) . ?
N13 C69 1.524(5) . ?
C65 C66 1.516(5) . ?
C66 C67 1.516(6) . ?
C67 C68 1.527(6) . ?
C69 C70 1.522(5) . ?
C70 C71 1.523(6) . ?
C71 C72 1.520(6) . ?
C73 C74 1.514(6) . ?
C74 C75 1.532(6) . ?
C75 C76 1.510(6) . ?
C77 C78 1.527(5) . ?
C78 C79 1.529(5) . ?
C79 C80 1.509(5) . ?
O9 C84 1.423(7) . ?
O9 C81 1.425(6) . ?
C81 C82 1.490(8) . ?
C82 C83 1.505(10) . ?
C83 C84 1.517(11) . ?
O10 C85 1.347(12) . ?
O10 C88 1.419(12) . ?
C85 C86 1.429(14) . ?
C86 C87 1.504(15) . ?
C87 C88 1.483(14) . ?
O10B C88B 1.4100 . ?
O10B C85B 1.4151 . ?
C85B C86B 1.5243 . ?
C86B C87B 1.5147 . ?
C87B C88B 1.5170 . ?
O11 C92 1.4100 . ?
O11 C89 1.4152 . ?
C89 C90 1.5243 . ?
C90 C91 1.5147 . ?
C91 C92 1.5170 . ?

loop_
_geom_hbond_atom_site_label_D
_geom_hbond_atom_site_label_H
_geom_hbond_atom_site_label_A
_geom_hbond_distance_DH
_geom_hbond_distance_HA
_geom_hbond_distance_DA
_geom_hbond_angle_DHA
_geom_hbond_site_symmetry_A
N3 H3 Cl1 0.72(5) 2.95(5) 3.588(3) 149(5) .
N4 H4 Cl1 0.91(5) 2.30(5) 3.202(3) 170(4) .
N5 H5 Cl1 0.87(5) 2.66(5) 3.444(3) 150(4) .
N6 H6 Cl1 0.97(5) 2.34(5) 3.284(3) 166(4) .
N9 H9 O5 0.87(5) 2.18(4) 2.599(4) 109(3) .
N9 H9 Cl1 0.87(5) 2.84(5) 3.599(3) 147(4) .
N10 H10 Cl1 0.71(5) 2.53(5) 3.228(3) 174(5) .
N11 H11 Cl1 0.78(5) 2.81(5) 3.541(3) 158(4) .
N12 H12 Cl1 0.82(5) 2.41(5) 3.235(3) 179(5) .

loop_
_geom_torsion_atom_site_label_1
_geom_torsion_atom_site_label_2
_geom_torsion_atom_site_label_3
_geom_torsion_atom_site_label_4
_geom_torsion
_geom_torsion_site_symmetry_1
_geom_torsion_site_symmetry_2
_geom_torsion_site_symmetry_3
_geom_torsion_site_symmetry_4
_geom_torsion_publ_flag
O2 Ni1 O1 C1 163.4(3) . . . . ?
N1 Ni1 O1 C1 -11.8(3) . . . . ?
O1 Ni1 O2 C18 -161.8(3) . . . . ?
N2 Ni1 O2 C18 23.3(3) . . . . ?
O1 Ni1 N1 C7 18.0(3) . . . . ?
N2 Ni1 N1 C7 -167.0(3) . . . . ?
O1 Ni1 N1 C9 -170.5(3) . . . . ?
N2 Ni1 N1 C9 4.5(3) . . . . ?
O2 Ni1 N2 C19 -13.5(3) . . . . ?
N1 Ni1 N2 C19 161.7(3) . . . . ?
O2 Ni1 N2 C10 158.7(2) . . . . ?
N1 Ni1 N2 C10 -26.0(3) . . . . ?
Ni1 O1 C1 C6 1.4(5) . . . . ?
Ni1 O1 C1 C2 -177.5(2) . . . . ?
C11 N3 C2 C3 0.0(6) . . . . ?
C11 N3 C2 C1 -178.4(3) . . . . ?
O1 C1 C2 C3 175.9(3) . . . . ?
C6 C1 C2 C3 -3.1(5) . . . . ?
O1 C1 C2 N3 -5.6(5) . . . . ?
C6 C1 C2 N3 175.4(3) . . . . ?
N3 C2 C3 C4 -176.6(3) . . . . ?
C1 C2 C3 C4 1.7(5) . . . . ?
C2 C3 C4 C5 0.3(6) . . . . ?
C3 C4 C5 C6 -1.0(6) . . . . ?
O1 C1 C6 C5 -176.6(3) . . . . ?
C2 C1 C6 C5 2.3(5) . . . . ?
O1 C1 C6 C7 8.7(6) . . . . ?
C2 C1 C6 C7 -172.4(3) . . . . ?
C4 C5 C6 C1 -0.3(6) . . . . ?
C4 C5 C6 C7 174.5(4) . . . . ?
C9 N1 C7 C6 175.8(3) . . . . ?
Ni1 N1 C7 C6 -13.2(5) . . . . ?
C9 N1 C7 C8 -3.5(5) . . . . ?
Ni1 N1 C7 C8 167.5(3) . . . . ?
C1 C6 C7 N1 -2.7(6) . . . . ?
C5 C6 C7 N1 -177.3(4) . . . . ?
C1 C6 C7 C8 176.7(4) . . . . ?
C5 C6 C7 C8 2.0(5) . . . . ?
C7 N1 C9 C10 -170.3(3) . . . . ?
Ni1 N1 C9 C10 17.3(4) . . . . ?
C19 N2 C10 C9 -146.3(3) . . . . ?
Ni1 N2 C10 C9 40.7(4) . . . . ?
N1 C9 C10 N2 -36.9(4) . . . . ?
C20 N4 C11 O3 -2.5(6) . . . . ?
C20 N4 C11 N3 174.8(3) . . . . ?
C2 N3 C11 O3 -23.3(6) . . . . ?
C2 N3 C11 N4 159.3(3) . . . . ?
C18 C13 C14 C15 1.6(5) . . . . ?
C19 C13 C14 C15 -174.1(3) . . . . ?
C13 C14 C15 C16 1.4(6) . . . . ?
C14 C15 C16 C17 -1.3(6) . . . . ?
C15 C16 C17 N5 174.4(3) . . . . ?
C15 C16 C17 C18 -1.8(5) . . . . ?
C26 N5 C17 C16 9.4(6) . . . . ?
C26 N5 C17 C18 -174.1(3) . . . . ?
Ni1 O2 C18 C13 -17.4(5) . . . . ?
Ni1 O2 C18 C17 165.2(2) . . . . ?
C14 C13 C18 O2 178.1(3) . . . . ?
C19 C13 C18 O2 -6.3(5) . . . . ?
C14 C13 C18 C17 -4.5(5) . . . . ?
C19 C13 C18 C17 171.1(3) . . . . ?
C16 C17 C18 O2 -177.6(3) . . . . ?
N5 C17 C18 O2 5.7(5) . . . . ?
C16 C17 C18 C13 4.7(5) . . . . ?
N5 C17 C18 C13 -171.9(3) . . . . ?
C10 N2 C19 C13 -174.9(3) . . . . ?
Ni1 N2 C19 C13 -3.4(5) . . . . ?
C10 N2 C19 C12 3.5(5) . . . . ?
Ni1 N2 C19 C12 175.0(3) . . . . ?
C18 C13 C19 N2 16.8(5) . . . . ?
C14 C13 C19 N2 -167.7(3) . . . . ?
C18 C13 C19 C12 -161.6(3) . . . . ?
C14 C13 C19 C12 13.9(5) . . . . ?
C11 N4 C20 C25 13.1(6) . . . . ?
C11 N4 C20 C21 -168.5(4) . . . . ?
C25 C20 C21 C22 0.0(6) . . . . ?
N4 C20 C21 C22 -178.4(4) . . . . ?
C20 C21 C22 C23 0.1(7) . . . . ?
C21 C22 C23 C24 0.1(7) . . . . ?
C22 C23 C24 C25 -0.5(7) . . . . ?
C23 C24 C25 C20 0.7(6) . . . . ?
C21 C20 C25 C24 -0.4(6) . . . . ?
N4 C20 C25 C24 177.9(4) . . . . ?
C17 N5 C26 O4 20.9(6) . . . . ?
C17 N5 C26 N6 -160.5(3) . . . . ?
C27 N6 C26 O4 1.8(6) . . . . ?
C27 N6 C26 N5 -176.9(3) . . . . ?
C26 N6 C27 C32 26.6(6) . . . . ?
C26 N6 C27 C28 -156.5(4) . . . . ?
C32 C27 C28 C29 0.4(6) . . . . ?
N6 C27 C28 C29 -176.6(4) . . . . ?
C27 C28 C29 C30 0.0(6) . . . . ?
C28 C29 C30 C31 -0.6(6) . . . . ?
C29 C30 C31 C32 0.8(6) . . . . ?
C28 C27 C32 C31 -0.2(6) . . . . ?
N6 C27 C32 C31 176.6(3) . . . . ?
C30 C31 C32 C27 -0.5(6) . . . . ?
O6 Ni2 O5 C33 165.0(3) . . . . ?
N7 Ni2 O5 C33 -10.3(3) . . . . ?
O5 Ni2 O6 C50 -162.9(3) . . . . ?
N8 Ni2 O6 C50 22.1(3) . . . . ?
O5 Ni2 N7 C39 16.3(4) . . . . ?
N8 Ni2 N7 C39 -168.7(4) . . . . ?
O5 Ni2 N7 C41 -172.0(3) . . . . ?
N8 Ni2 N7 C41 3.0(3) . . . . ?
O6 Ni2 N8 C43 -14.5(3) . . . . ?
N7 Ni2 N8 C43 160.8(3) . . . . ?
O6 Ni2 N8 C42 158.8(2) . . . . ?
N7 Ni2 N8 C42 -25.9(3) . . . . ?
Ni2 O5 C33 C38 1.0(5) . . . . ?
Ni2 O5 C33 C34 -178.0(2) . . . . ?
C51 N9 C34 C35 -4.1(6) . . . . ?
C51 N9 C34 C33 177.7(3) . . . . ?
O5 C33 C34 C35 176.0(3) . . . . ?
C38 C33 C34 C35 -3.2(5) . . . . ?
O5 C33 C34 N9 -5.8(4) . . . . ?
C38 C33 C34 N9 175.1(3) . . . . ?
N9 C34 C35 C36 -176.7(4) . . . . ?
C33 C34 C35 C36 1.3(5) . . . . ?
C34 C35 C36 C37 0.8(6) . . . . ?
C35 C36 C37 C38 -1.0(6) . . . . ?
C36 C37 C38 C33 -0.9(6) . . . . ?
C36 C37 C38 C39 175.4(4) . . . . ?
O5 C33 C38 C37 -176.1(3) . . . . ?
C34 C33 C38 C37 3.0(5) . . . . ?
O5 C33 C38 C39 7.5(6) . . . . ?
C34 C33 C38 C39 -173.4(3) . . . . ?
C41 N7 C39 C38 176.3(3) . . . . ?
Ni2 N7 C39 C38 -12.5(6) . . . . ?
C41 N7 C39 C40 -2.1(6) . . . . ?
Ni2 N7 C39 C40 169.1(3) . . . . ?
C37 C38 C39 N7 -177.9(4) . . . . ?
C33 C38 C39 N7 -1.6(6) . . . . ?
C37 C38 C39 C40 0.5(5) . . . . ?
C33 C38 C39 C40 176.8(4) . . . . ?
C39 N7 C41 C42 -167.4(3) . . . . ?
Ni2 N7 C41 C42 20.0(4) . . . . ?
C43 N8 C42 C41 -143.8(4) . . . . ?
Ni2 N8 C42 C41 42.2(4) . . . . ?
N7 C41 C42 N8 -39.6(4) . . . . ?
C42 N8 C43 C45 -175.2(3) . . . . ?
Ni2 N8 C43 C45 -2.6(5) . . . . ?
C42 N8 C43 C44 2.3(5) . . . . ?
Ni2 N8 C43 C44 174.9(3) . . . . ?
N8 C43 C45 C46 -167.4(4) . . . . ?
C44 C43 C45 C46 15.0(5) . . . . ?
N8 C43 C45 C50 18.5(5) . . . . ?
C44 C43 C45 C50 -159.1(3) . . . . ?
C50 C45 C46 C47 1.8(6) . . . . ?
C43 C45 C46 C47 -172.5(4) . . . . ?
C45 C46 C47 C48 3.7(6) . . . . ?
C46 C47 C48 C49 -3.2(6) . . . . ?
C47 C48 C49 N11 175.3(4) . . . . ?
C47 C48 C49 C50 -2.7(6) . . . . ?
C58 N11 C49 C48 -4.5(6) . . . . ?
C58 N11 C49 C50 173.6(3) . . . . ?
Ni2 O6 C50 C45 -13.6(5) . . . . ?
Ni2 O6 C50 C49 169.3(2) . . . . ?
C46 C45 C50 O6 175.6(3) . . . . ?
C43 C45 C50 O6 -10.2(5) . . . . ?
C46 C45 C50 C49 -7.4(5) . . . . ?
C43 C45 C50 C49 166.8(3) . . . . ?
C48 C49 C50 O6 -174.7(3) . . . . ?
N11 C49 C50 O6 7.1(5) . . . . ?
C48 C49 C50 C45 8.0(5) . . . . ?
N11 C49 C50 C45 -170.2(3) . . . . ?
C52 N10 C51 O7 6.5(6) . . . . ?
C52 N10 C51 N9 -174.9(3) . . . . ?
C34 N9 C51 O7 -17.7(6) . . . . ?
C34 N9 C51 N10 163.7(3) . . . . ?
C51 N10 C52 C57 3.4(6) . . . . ?
C51 N10 C52 C53 -178.3(3) . . . . ?
C57 C52 C53 C54 0.5(6) . . . . ?
N10 C52 C53 C54 -177.9(4) . . . . ?
C52 C53 C54 C55 0.7(6) . . . . ?
C53 C54 C55 C56 -1.2(6) . . . . ?
C54 C55 C56 C57 0.5(6) . . . . ?
C53 C52 C57 C56 -1.2(5) . . . . ?
N10 C52 C57 C56 177.0(3) . . . . ?
C55 C56 C57 C52 0.8(6) . . . . ?
C59 N12 C58 O8 8.7(6) . . . . ?
C59 N12 C58 N11 -170.9(3) . . . . ?
C49 N11 C58 O8 24.7(6) . . . . ?
C49 N11 C58 N12 -155.7(3) . . . . ?
C58 N12 C59 C64 27.8(6) . . . . ?
C58 N12 C59 C60 -154.1(4) . . . . ?
C64 C59 C60 C61 -0.2(6) . . . . ?
N12 C59 C60 C61 -178.5(4) . . . . ?
C59 C60 C61 C62 1.1(7) . . . . ?
C60 C61 C62 C63 -1.3(7) . . . . ?
C61 C62 C63 C64 0.6(7) . . . . ?
C62 C63 C64 C59 0.4(7) . . . . ?
C60 C59 C64 C63 -0.6(6) . . . . ?
N12 C59 C64 C63 177.6(4) . . . . ?
C77 N13 C65 C66 -58.3(4) . . . . ?
C73 N13 C65 C66 -179.0(3) . . . . ?
C69 N13 C65 C66 59.7(4) . . . . ?
N13 C65 C66 C67 -171.6(3) . . . . ?
C65 C66 C67 C68 -177.6(4) . . . . ?
C77 N13 C69 C70 177.4(3) . . . . ?
C65 N13 C69 C70 57.1(4) . . . . ?
C73 N13 C69 C70 -61.3(4) . . . . ?
N13 C69 C70 C71 -176.2(3) . . . . ?
C69 C70 C71 C72 -178.3(4) . . . . ?
C77 N13 C73 C74 70.9(4) . . . . ?
C65 N13 C73 C74 -168.7(3) . . . . ?
C69 N13 C73 C74 -47.9(5) . . . . ?
N13 C73 C74 C75 -158.8(3) . . . . ?
C73 C74 C75 C76 -163.9(4) . . . . ?
C65 N13 C77 C78 -62.6(4) . . . . ?
C73 N13 C77 C78 55.4(4) . . . . ?
C69 N13 C77 C78 176.9(3) . . . . ?
N13 C77 C78 C79 159.0(3) . . . . ?
C77 C78 C79 C80 174.8(3) . . . . ?
C84 O9 C81 C82 32.6(7) . . . . ?
O9 C81 C82 C83 -11.8(8) . . . . ?
C81 C82 C83 C84 -12.1(8) . . . . ?
C81 O9 C84 C83 -39.7(6) . . . . ?
C82 C83 C84 O9 32.2(7) . . . . ?
C88 O10 C85 C86 16.3(16) . . . . ?
O10 C85 C86 C87 -38.2(15) . . . . ?
C85 C86 C87 C88 42.5(12) . . . . ?
C85 O10 C88 C87 14.8(14) . . . . ?
C86 C87 C88 O10 -38.4(13) . . . . ?
C88B O10B C85B C86B 42.0 . . . . ?
O10B C85B C86B C87B -33.4 . . . . ?
C85B C86B C87B C88B 12.3 . . . . ?
C85B O10B C88B C87B -34.0 . . . . ?
C86B C87B C88B O10B 12.4 . . . . ?
C92 O11 C89 C90 42.0 . . . . ?
O11 C89 C90 C91 -33.4 . . . . ?
C89 C90 C91 C92 12.3 . . . . ?
C89 O11 C92 C91 -34.0 . . . . ?
C90 C91 C92 O11 12.5 . . . . ?
